data_7048365
loop_
_publ_author_name
'Steinhoff, Patrick'
'Paul, Melanie'
'Schroers, Julian P.'
'Tauchert, Michael E.'

_publ_section_title
;
 Highly efficient palladium-catalysed carbon dioxide hydrosilylation
 employing PMP ligands.
;
_journal_issue 3
_journal_name_full 'Dalton transactions (Cambridge, England : 2003)'
_journal_page_first 1017
_journal_page_last 1022
_journal_paper_doi 10.1039/c8dt03777a
_journal_volume 48
_journal_year 2019
_chemical_formula_moiety 'C42 H60 Li N4 P2 Pd 1+, N1 S2 O4 C2 F6 1-, C7 H8'
_chemical_formula_sum 'C43 H60 F3 Li N4.5 O2 P2 Pd S'
_chemical_formula_weight 936.29
_space_group_crystal_system monoclinic
_space_group_IT_number 15
_space_group_name_Hall '-C 2yc'
_space_group_name_H-M_alt 'C 1 2/c 1'
_symmetry_space_group_name_Hall '-C 2yc'
_symmetry_space_group_name_H-M 'C 1 2/c 1'
_atom_sites_solution_hydrogens geom
_atom_sites_solution_primary direct
_atom_sites_solution_secondary difmap
_audit_creation_method SHELXL-2018/3
_audit_update_record
;
2018-12-14 deposited with the CCDC.
2018-12-14 downloaded from the CCDC.
;
_cell_angle_alpha 90
_cell_angle_beta 99.0830(10)
_cell_angle_gamma 90
_cell_formula_units_Z 8
_cell_length_a 14.6156(8)
_cell_length_b 19.4178(10)
_cell_length_c 40.0329(19)
_cell_measurement_reflns_used 9973
_cell_measurement_temperature 100(2)
_cell_measurement_theta_max 25.33
_cell_measurement_theta_min 2.16
_cell_volume 11219.0(10)
_computing_cell_refinement 'SAINT v8.34A (Bruker, 2013)'
_computing_data_reduction 'SAINT v8.34A (Bruker, 2013)'
_computing_molecular_graphics 'Mercury 3.9'
_computing_structure_refinement 'SHELXL-2018/3 (Sheldrick, 2018)'
_computing_structure_solution 'SHELXS-97 (Sheldrick, 2008)'
_diffrn_ambient_temperature 100(2)
_diffrn_measured_fraction_theta_full 1.000
_diffrn_measured_fraction_theta_max 0.998
_diffrn_measurement_device_type 'Bruker APEX CCD'
_diffrn_measurement_method '\w scans'
_diffrn_radiation_type MoK\a
_diffrn_radiation_wavelength 0.71073
_diffrn_reflns_av_R_equivalents 0.0516
_diffrn_reflns_av_unetI/netI 0.0380
_diffrn_reflns_Laue_measured_fraction_full 1.000
_diffrn_reflns_Laue_measured_fraction_max 0.998
_diffrn_reflns_limit_h_max 18
_diffrn_reflns_limit_h_min -18
_diffrn_reflns_limit_k_max 24
_diffrn_reflns_limit_k_min -24
_diffrn_reflns_limit_l_max 50
_diffrn_reflns_limit_l_min -50
_diffrn_reflns_number 68052
_diffrn_reflns_point_group_measured_fraction_full 1.000
_diffrn_reflns_point_group_measured_fraction_max 0.998
_diffrn_reflns_theta_full 25.242
_diffrn_reflns_theta_max 26.490
_diffrn_reflns_theta_min 1.758
_diffrn_source 'fine-focus sealed tube'
_exptl_absorpt_coefficient_mu 0.467
_exptl_absorpt_correction_T_max 0.7454
_exptl_absorpt_correction_T_min 0.6413
_exptl_absorpt_correction_type multi-scan
_exptl_absorpt_process_details
;
SADABS-2008/1 (Bruker,2008) was used for absorption correction.
wR2(int) was 0.1512 before and 0.0486 after correction.
The Ratio of minimum to maximum transmission is 0.8603.
The \l/2 correction factor is 0.0015.
;
_exptl_crystal_colour yellow
_exptl_crystal_density_diffrn 1.109
_exptl_crystal_density_meas ?
_exptl_crystal_density_method 'not measured'
_exptl_crystal_description block
_exptl_crystal_F_000 3900
_exptl_crystal_size_max 0.190
_exptl_crystal_size_mid 0.180
_exptl_crystal_size_min 0.160
_refine_diff_density_max 4.098
_refine_diff_density_min -1.253
_refine_diff_density_rms 0.115
_refine_ls_extinction_method none
_refine_ls_goodness_of_fit_ref 1.039
_refine_ls_hydrogen_treatment constr
_refine_ls_matrix_type full
_refine_ls_number_parameters 580
_refine_ls_number_reflns 11606
_refine_ls_number_restraints 70
_refine_ls_restrained_S_all 1.045
_refine_ls_R_factor_all 0.0907
_refine_ls_R_factor_gt 0.0784
_refine_ls_shift/su_max 0.001
_refine_ls_shift/su_mean 0.000
_refine_ls_structure_factor_coef Fsqd
_refine_ls_weighting_details 'w=1/[\s^2^(Fo^2^)+(0.0796P)^2^+113.4898P] where P=(Fo^2^+2Fc^2^)/3'
_refine_ls_weighting_scheme calc
_refine_ls_wR_factor_gt 0.1889
_refine_ls_wR_factor_ref 0.1976
_reflns_Friedel_coverage 0.000
_reflns_number_gt 9620
_reflns_number_total 11606
_reflns_threshold_expression 'I > 2\s(I)'
_cod_data_source_file c8dt03777a3.cif
_cod_data_source_block n17_b46
_cod_depositor_comments
;
The following automatic conversions were performed:

'_exptl_crystal_density_meas' value 'not measured' was changed to '?'
- the value is perceived as not measured.

Automatic conversion script
Id: cif_fix_values 4973 2017-02-22 13:04:09Z antanas 

 Adding full bibliography for 7048364--7048366.cif.
;
_cod_original_formula_sum 'C43 H60 F3 Li N4.50 O2 P2 Pd S'
_cod_database_code 7048365
_shelx_shelxl_version_number 2018/3
_shelx_space_group_comment
;
The symmetry employed for this shelxl refinement is uniquely defined
by the following loop, which should always be used as a source of
symmetry information in preference to the above space-group names.
They are only intended as comments.
;
_shelx_estimated_absorpt_t_min 0.916
_shelx_estimated_absorpt_t_max 0.929

loop_
_space_group_symop_operation_xyz
'x, y, z'
'-x, y, -z+1/2'
'x+1/2, y+1/2, z'
'-x+1/2, y+1/2, -z+1/2'
'-x, -y, -z'
'x, -y, z-1/2'
'-x+1/2, -y+1/2, -z'
'x+1/2, -y+1/2, z-1/2'

loop_
_atom_site_label
_atom_site_type_symbol
_atom_site_fract_x
_atom_site_fract_y
_atom_site_fract_z
_atom_site_U_iso_or_equiv
_atom_site_adp_type
_atom_site_occupancy
_atom_site_site_symmetry_order
_atom_site_calc_flag
_atom_site_refinement_flags_posn
_atom_site_refinement_flags_adp
_atom_site_refinement_flags_occupancy
_atom_site_disorder_assembly
_atom_site_disorder_group
Pd1 Pd 0.46906(2) 0.01726(2) 0.16506(2) 0.02824(12) Uani 1 1 d . . . . .
P1 P 0.34318(9) -0.01309(8) 0.12757(3) 0.0352(3) Uani 1 1 d . . . . .
P2 P 0.62117(8) 0.02204(7) 0.18811(3) 0.0296(3) Uani 1 1 d . . . . .
C31 C 0.3129(4) -0.1063(3) 0.13064(13) 0.0452(14) Uani 1 1 d . . . . .
H31 H 0.262971 -0.118136 0.111429 0.054 Uiso 1 1 calc R U . . .
C37 C 0.2319(4) 0.0318(3) 0.12636(14) 0.0440(13) Uani 1 1 d . . . . .
H37 H 0.216167 0.028182 0.149721 0.053 Uiso 1 1 calc R U . . .
C32 C 0.2760(4) -0.1178(3) 0.16409(15) 0.0507(15) Uani 1 1 d . . . . .
H32A H 0.321809 -0.100536 0.183133 0.061 Uiso 1 1 calc R U . . .
H32B H 0.217803 -0.091556 0.163799 0.061 Uiso 1 1 calc R U . . .
C38 C 0.2418(4) 0.1080(3) 0.11967(15) 0.0516(15) Uani 1 1 d . . . . .
H38A H 0.256463 0.114729 0.096580 0.062 Uiso 1 1 calc R U . . .
H38B H 0.293517 0.127155 0.135970 0.062 Uiso 1 1 calc R U . . .
C36 C 0.3963(5) -0.1520(3) 0.12883(17) 0.0536(15) Uani 1 1 d . . . . .
H36A H 0.448352 -0.136854 0.146169 0.064 Uiso 1 1 calc R U . . .
H36B H 0.415669 -0.146458 0.106373 0.064 Uiso 1 1 calc R U . . .
C19 C 0.6647(4) -0.0648(3) 0.20069(15) 0.0426(12) Uani 1 1 d . . . . .
H19 H 0.725494 -0.060446 0.215989 0.051 Uiso 1 1 calc R U . . .
C24 C 0.6786(5) -0.1074(3) 0.16935(17) 0.0545(16) Uani 1 1 d . . . . .
H24A H 0.620519 -0.107320 0.152871 0.065 Uiso 1 1 calc R U . . .
H24B H 0.727652 -0.085868 0.158394 0.065 Uiso 1 1 calc R U . . .
C33 C 0.2576(6) -0.1953(4) 0.16937(17) 0.066(2) Uani 1 1 d . . . . .
H33A H 0.237487 -0.201452 0.191658 0.080 Uiso 1 1 calc R U . . .
H33B H 0.206357 -0.210621 0.151787 0.080 Uiso 1 1 calc R U . . .
C20 C 0.5953(5) -0.1013(3) 0.21991(15) 0.0497(14) Uani 1 1 d . . . . .
H20A H 0.591078 -0.075637 0.240978 0.060 Uiso 1 1 calc R U . . .
H20B H 0.533238 -0.100968 0.205814 0.060 Uiso 1 1 calc R U . . .
C42 C 0.1485(4) 0.0018(4) 0.10261(18) 0.0581(17) Uani 1 1 d . . . . .
H42A H 0.158700 0.006685 0.078857 0.070 Uiso 1 1 calc R U . . .
H42B H 0.142675 -0.047881 0.107391 0.070 Uiso 1 1 calc R U . . .
C21 C 0.6236(6) -0.1758(3) 0.22880(19) 0.069(2) Uani 1 1 d . . . . .
H21A H 0.682247 -0.176161 0.245024 0.082 Uiso 1 1 calc R U . . .
H21B H 0.575290 -0.198262 0.239753 0.082 Uiso 1 1 calc R U . . .
C35 C 0.3759(6) -0.2289(4) 0.13452(19) 0.071(2) Uani 1 1 d . . . . .
H35A H 0.329120 -0.245672 0.115684 0.085 Uiso 1 1 calc R U . . .
H35B H 0.433276 -0.256024 0.134570 0.085 Uiso 1 1 calc R U . . .
C39 C 0.1522(6) 0.1464(4) 0.1231(2) 0.074(2) Uani 1 1 d . . . . .
H39A H 0.157774 0.195017 0.116256 0.089 Uiso 1 1 calc R U . . .
H39B H 0.142904 0.145779 0.147039 0.089 Uiso 1 1 calc R U . . .
C34 C 0.3403(7) -0.2396(4) 0.1679(2) 0.076(2) Uani 1 1 d . . . . .
H34A H 0.323326 -0.288611 0.170075 0.091 Uiso 1 1 calc R U . . .
H34B H 0.389743 -0.228122 0.186922 0.091 Uiso 1 1 calc R U . . .
C41 C 0.0598(5) 0.0383(5) 0.1071(2) 0.078(2) Uani 1 1 d . . . . .
H41A H 0.007523 0.019365 0.091013 0.094 Uiso 1 1 calc R U . . .
H41B H 0.046764 0.030399 0.130355 0.094 Uiso 1 1 calc R U . . .
C40 C 0.0683(5) 0.1138(5) 0.1012(2) 0.071(2) Uani 1 1 d . . . . .
H40A H 0.011368 0.137045 0.105861 0.085 Uiso 1 1 calc R U . . .
H40B H 0.072914 0.121489 0.077055 0.085 Uiso 1 1 calc R U . . .
C23 C 0.7057(6) -0.1811(4) 0.1788(2) 0.078(2) Uani 1 1 d . . . . .
H23A H 0.710287 -0.207542 0.157954 0.094 Uiso 1 1 calc R U . . .
H23B H 0.767427 -0.181492 0.193118 0.094 Uiso 1 1 calc R U . . .
C22 C 0.6364(7) -0.2154(3) 0.1975(2) 0.076(2) Uani 1 1 d . . . . .
H22A H 0.576099 -0.219053 0.182390 0.091 Uiso 1 1 calc R U . . .
H22B H 0.657813 -0.262602 0.204011 0.091 Uiso 1 1 calc R U . . .
N2 N 0.6519(5) 0.0670(5) 0.12658(16) 0.0400(18) Uani 0.753(8) 1 d . . P A 3
C1 C 0.6969(9) 0.0481(6) 0.1568(2) 0.035(7) Uani 0.753(8) 1 d . . P A 3
C2 C 0.7931(8) 0.0473(8) 0.1646(3) 0.050(4) Uani 0.753(8) 1 d . . P A 3
H2 H 0.823472 0.034083 0.186401 0.060 Uiso 0.753(8) 1 calc R U P A 3
C3 C 0.8438(9) 0.0667(7) 0.1389(4) 0.055(6) Uani 0.753(8) 1 d . . P A 3
H3 H 0.909615 0.067894 0.143393 0.066 Uiso 0.753(8) 1 calc R U P A 3
C4 C 0.7987(7) 0.0835(7) 0.1081(3) 0.061(3) Uani 0.753(8) 1 d . . P A 3
H4 H 0.832222 0.095171 0.090396 0.073 Uiso 0.753(8) 1 calc R U P A 3
C5 C 0.7027(6) 0.0837(7) 0.10248(19) 0.057(3) Uani 0.753(8) 1 d . . P A 3
C6 C 0.6435(6) 0.0973(6) 0.06847(18) 0.064(3) Uani 0.753(8) 1 d . . P A 3
H6A H 0.681373 0.119760 0.053161 0.077 Uiso 0.753(8) 1 calc R U P A 3
H6B H 0.620028 0.053142 0.058087 0.077 Uiso 0.753(8) 1 calc R U P A 3
N4 N 0.4175(7) 0.0532(6) 0.07873(19) 0.042(2) Uani 0.753(8) 1 d . . P A 3
C8 C 0.4319(6) 0.0704(6) 0.04771(19) 0.050(2) Uani 0.753(8) 1 d . U P A 3
C9 C 0.3948(8) 0.0314(8) 0.0191(2) 0.064(3) Uani 0.753(8) 1 d . U P A 3
H9 H 0.405531 0.044280 -0.002839 0.077 Uiso 0.753(8) 1 calc R U P A 3
C10 C 0.3421(10) -0.0264(9) 0.0238(3) 0.074(5) Uani 0.753(8) 1 d . U P A 3
H10 H 0.317098 -0.054175 0.005016 0.089 Uiso 0.753(8) 1 calc R U P A 3
C11 C 0.3261(10) -0.0431(7) 0.0563(3) 0.051(5) Uani 0.753(8) 1 d . U P A 3
H11 H 0.289961 -0.082155 0.060060 0.062 Uiso 0.753(8) 1 calc R U P A 3
C12 C 0.3645(9) -0.0012(8) 0.0829(3) 0.038(4) Uani 0.753(8) 1 d . U P A 3
C7 C 0.4888(7) 0.1339(6) 0.04502(18) 0.068(3) Uani 0.753(8) 1 d . . P A 3
H7A H 0.512829 0.132884 0.023252 0.082 Uiso 0.753(8) 1 calc R U P A 3
H7B H 0.448403 0.174844 0.044879 0.082 Uiso 0.753(8) 1 calc R U P A 3
N3 N 0.5672(6) 0.1408(5) 0.0728(2) 0.046(2) Uani 0.753(8) 1 d . . P A 3
N1 N 0.4974(8) 0.2055(4) 0.12422(18) 0.045(2) Uani 0.753(8) 1 d . . P A 3
C13 C 0.4525(12) 0.2366(7) 0.1458(3) 0.054(5) Uani 0.753(8) 1 d . U P A 3
H13 H 0.425092 0.208367 0.160872 0.065 Uiso 0.753(8) 1 calc R U P A 3
C14 C 0.4418(13) 0.3069(9) 0.1484(4) 0.069(7) Uani 0.753(8) 1 d . U P A 3
H14 H 0.409498 0.325357 0.165165 0.083 Uiso 0.753(8) 1 calc R U P A 3
C15 C 0.4776(9) 0.3492(6) 0.1270(4) 0.077(3) Uani 0.753(8) 1 d . U P A 3
H15 H 0.471556 0.397804 0.128292 0.092 Uiso 0.753(8) 1 calc R U P A 3
C16 C 0.5231(7) 0.3188(5) 0.1033(3) 0.069(3) Uani 0.753(8) 1 d . U P A 3
H16 H 0.547719 0.346302 0.087227 0.082 Uiso 0.753(8) 1 calc R U P A 3
C17 C 0.5328(6) 0.2477(5) 0.1031(2) 0.054(2) Uani 0.753(8) 1 d . U P A 3
C18 C 0.5930(7) 0.2120(6) 0.0804(2) 0.068(3) Uani 0.753(8) 1 d . . P A 3
H18A H 0.588723 0.237980 0.058957 0.082 Uiso 0.753(8) 1 calc R U P A 3
H18B H 0.658334 0.213492 0.091668 0.082 Uiso 0.753(8) 1 calc R U P A 3
C5A C 0.6937(12) 0.1185(9) 0.1071(5) 0.041(7) Uiso 0.247(8) 1 d G . P A 4
N2A N 0.6443(12) 0.0901(10) 0.1307(5) 0.030(6) Uiso 0.247(8) 1 d G . P A 4
C1A C 0.6897(19) 0.0502(15) 0.1570(6) 0.04(2) Uiso 0.247(8) 1 d G . P A 4
C2A C 0.784(2) 0.0387(18) 0.1598(7) 0.036(12) Uiso 0.247(8) 1 d G . P A 4
H2A H 0.815423 0.011397 0.177790 0.043 Uiso 0.247(8) 1 calc R U P A 4
C3A C 0.8338(12) 0.0671(15) 0.1362(8) 0.050(18) Uiso 0.247(8) 1 d G . P A 4
H3A H 0.898553 0.059195 0.138074 0.060 Uiso 0.247(8) 1 calc R U P A 4
C4A C 0.7884(12) 0.1070(11) 0.1099(6) 0.025(6) Uiso 0.247(8) 1 d G . P A 4
H4A H 0.822168 0.126410 0.093729 0.030 Uiso 0.247(8) 1 calc R U P A 4
C6A C 0.6393(15) 0.1670(12) 0.0816(5) 0.034(5) Uiso 0.247(8) 1 d . . P A 4
H6AA H 0.641086 0.213975 0.091256 0.041 Uiso 0.247(8) 1 calc R U P A 4
H6AB H 0.668800 0.168580 0.060985 0.041 Uiso 0.247(8) 1 calc R U P A 4
N4A N 0.4313(16) 0.0370(11) 0.0808(4) 0.017(6) Uiso 0.247(8) 1 d G . P A 4
C8A C 0.4561(12) 0.0445(8) 0.0489(5) 0.021(5) Uiso 0.247(8) 1 d G . P A 4
C9A C 0.4101(16) 0.0068(10) 0.0218(4) 0.030(7) Uiso 0.247(8) 1 d G . P A 4
H9A H 0.427045 0.011910 -0.000031 0.036 Uiso 0.247(8) 1 calc R U P A 4
C10A C 0.3395(19) -0.0382(14) 0.0266(8) 0.049(11) Uiso 0.247(8) 1 d G . P A 4
H10A H 0.308074 -0.063912 0.008094 0.059 Uiso 0.247(8) 1 calc R U P A 4
C11A C 0.315(2) -0.0456(17) 0.0586(9) 0.057(17) Uiso 0.247(8) 1 d G . P A 4
H11A H 0.266416 -0.076401 0.061856 0.068 Uiso 0.247(8) 1 calc R U P A 4
C12A C 0.361(2) -0.0080(16) 0.0857(7) 0.027(12) Uiso 0.247(8) 1 d G . P A 4
C7A C 0.5360(16) 0.0877(12) 0.0460(6) 0.038(5) Uiso 0.247(8) 1 d . . P A 4
H7AA H 0.530199 0.107707 0.023073 0.046 Uiso 0.247(8) 1 calc R U P A 4
H7AB H 0.593678 0.060105 0.050296 0.046 Uiso 0.247(8) 1 calc R U P A 4
N3A N 0.5384(15) 0.1440(12) 0.0721(6) 0.019(5) Uiso 0.247(8) 1 d . . P A 4
N1A N 0.4665(16) 0.2073(9) 0.1215(5) 0.036(8) Uiso 0.247(8) 1 d G . P A 4
C13A C 0.448(3) 0.2426(14) 0.1499(5) 0.037(12) Uiso 0.247(8) 1 d G . P A 4
H13A H 0.445273 0.218266 0.170299 0.044 Uiso 0.247(8) 1 calc R U P A 4
C14A C 0.435(3) 0.3135(14) 0.1486(5) 0.051(17) Uiso 0.247(8) 1 d G . P A 4
H14A H 0.422826 0.337597 0.168045 0.061 Uiso 0.247(8) 1 calc R U P A 4
C15A C 0.440(2) 0.3491(9) 0.1188(6) 0.056(9) Uiso 0.247(8) 1 d G . P A 4
H15A H 0.430752 0.397538 0.117875 0.067 Uiso 0.247(8) 1 calc R U P A 4
C16A C 0.4579(15) 0.3138(8) 0.0903(4) 0.055(7) Uiso 0.247(8) 1 d G . P A 4
H16A H 0.461125 0.338148 0.069957 0.066 Uiso 0.247(8) 1 calc R U P A 4
C17A C 0.4712(14) 0.2429(8) 0.0917(4) 0.041(5) Uiso 0.247(8) 1 d G . P A 4
C18A C 0.4786(17) 0.2011(12) 0.0617(6) 0.046(6) Uiso 0.247(8) 1 d . . P A 4
H18C H 0.504342 0.229093 0.044724 0.055 Uiso 0.247(8) 1 calc R U P A 4
H18D H 0.416570 0.184366 0.051388 0.055 Uiso 0.247(8) 1 calc R U P A 4
C30 C 0.6464(8) 0.1493(5) 0.2152(2) 0.040(2) Uani 0.753(8) 1 d . . P A 1
H30A H 0.577983 0.153124 0.210785 0.048 Uiso 0.753(8) 1 calc R U P A 1
H30B H 0.669762 0.162449 0.194148 0.048 Uiso 0.753(8) 1 calc R U P A 1
C29 C 0.6844(10) 0.1992(6) 0.2430(3) 0.067(4) Uani 0.753(8) 1 d . . P A 1
H29A H 0.661390 0.246259 0.236930 0.081 Uiso 0.753(8) 1 calc R U P A 1
H29B H 0.752909 0.199982 0.245770 0.081 Uiso 0.753(8) 1 calc R U P A 1
C28 C 0.6531(9) 0.1768(6) 0.2770(2) 0.054(3) Uani 0.753(8) 1 d . . P A 1
H28A H 0.680368 0.208158 0.295399 0.064 Uiso 0.753(8) 1 calc R U P A 1
H28B H 0.584785 0.179778 0.274821 0.064 Uiso 0.753(8) 1 calc R U P A 1
C27 C 0.6835(9) 0.1048(6) 0.2856(2) 0.048(3) Uani 0.753(8) 1 d . . P A 1
H27A H 0.659792 0.090555 0.306366 0.057 Uiso 0.753(8) 1 calc R U P A 1
H27B H 0.751993 0.103497 0.290409 0.057 Uiso 0.753(8) 1 calc R U P A 1
C26 C 0.6498(8) 0.0537(6) 0.2573(2) 0.038(2) Uani 0.753(8) 1 d . . P A 1
H26A H 0.678485 0.008298 0.263326 0.045 Uiso 0.753(8) 1 calc R U P A 1
H26B H 0.581815 0.048335 0.255542 0.045 Uiso 0.753(8) 1 calc R U P A 1
C25 C 0.6725(7) 0.0757(6) 0.2235(2) 0.026(2) Uani 0.753(8) 1 d . . P A 1
H25 H 0.741242 0.072360 0.224902 0.032 Uiso 0.753(8) 1 calc R U P A 1
C30A C 0.6149(15) 0.1588(14) 0.2113(7) 0.017(5) Uiso 0.247(8) 1 d . . P A 2
H30C H 0.546739 0.153433 0.207514 0.020 Uiso 0.247(8) 1 calc R U P A 2
H30D H 0.633911 0.175405 0.190022 0.020 Uiso 0.247(8) 1 calc R U P A 2
C25A C 0.659(2) 0.0932(18) 0.2210(9) 0.026(9) Uiso 0.247(8) 1 d . . P A 2
H25A H 0.727944 0.098610 0.224177 0.031 Uiso 0.247(8) 1 calc R U P A 2
C26A C 0.627(2) 0.0690(17) 0.2572(9) 0.028(8) Uiso 0.247(8) 1 d . . P A 2
H26C H 0.558353 0.065017 0.254623 0.034 Uiso 0.247(8) 1 calc R U P A 2
H26D H 0.654557 0.024106 0.264712 0.034 Uiso 0.247(8) 1 calc R U P A 2
C27A C 0.663(2) 0.1270(18) 0.2830(9) 0.032(8) Uiso 0.247(8) 1 d . . P A 2
H27C H 0.645452 0.115981 0.305410 0.039 Uiso 0.247(8) 1 calc R U P A 2
H27D H 0.730951 0.129807 0.285633 0.039 Uiso 0.247(8) 1 calc R U P A 2
C28A C 0.621(2) 0.1942(17) 0.2708(8) 0.036(7) Uiso 0.247(8) 1 d . . P A 2
H28C H 0.552721 0.191114 0.268498 0.043 Uiso 0.247(8) 1 calc R U P A 2
H28D H 0.642156 0.230364 0.287730 0.043 Uiso 0.247(8) 1 calc R U P A 2
C29A C 0.6452(16) 0.2122(15) 0.2405(8) 0.030(6) Uiso 0.247(8) 1 d . . P A 2
H29C H 0.713298 0.217837 0.243418 0.036 Uiso 0.247(8) 1 calc R U P A 2
H29D H 0.616903 0.257345 0.233601 0.036 Uiso 0.247(8) 1 calc R U P A 2
S1 S 0.5555(3) 0.4628(2) 0.22530(11) 0.0749(11) Uiso 0.5 1 d D . P B -1
O3 O 0.4952(6) 0.4751(5) 0.1947(2) 0.057(2) Uiso 0.5 1 d D . P B -1
C44 C 0.5356(10) 0.3758(6) 0.2375(3) 0.060(3) Uiso 0.5 1 d D . P B -1
F3 F 0.5638(7) 0.3616(5) 0.2664(2) 0.184(4) Uiso 1 1 d D . . B -1
F4 F 0.5643(13) 0.3359(10) 0.2144(4) 0.180(7) Uiso 0.5 1 d D . P B -1
O4 O 0.6531(11) 0.4594(12) 0.2203(6) 0.174(8) Uiso 0.5 1 d D . P B -1
N5 N 0.5551(7) 0.5016(5) 0.2587(2) 0.049(2) Uiso 0.5 1 d D . P B -1
O2 O 0.6219(8) 0.5143(6) 0.2545(3) 0.081(3) Uiso 0.5 1 d D . P B -1
F2 F 0.5759(7) 0.6589(6) 0.2541(3) 0.201(4) Uiso 1 1 d D . . B -1
F1 F 0.4975(9) 0.6202(7) 0.2103(3) 0.132(5) Uiso 0.5 1 d D . P B -1
C43 C 0.4870(14) 0.6298(9) 0.2405(6) 0.150(11) Uiso 0.5 1 d D . P B -1
O1 O 0.5332(14) 0.5349(11) 0.2019(4) 0.159(7) Uiso 0.5 1 d D . P B -1
S2 S 0.5352(3) 0.5420(3) 0.23563(12) 0.0817(12) Uiso 0.5 1 d D . P B -1
Li1 Li 0.5119(7) 0.1006(5) 0.1169(2) 0.043(2) Uani 1 1 d . . . . .

loop_
_atom_site_aniso_label
_atom_site_aniso_U_11
_atom_site_aniso_U_22
_atom_site_aniso_U_33
_atom_site_aniso_U_23
_atom_site_aniso_U_13
_atom_site_aniso_U_12
Pd1 0.0292(2) 0.0345(2) 0.02227(18) -0.00139(14) 0.00784(13) -0.00720(15)
P1 0.0346(7) 0.0470(8) 0.0256(6) -0.0045(6) 0.0091(5) -0.0102(6)
P2 0.0301(6) 0.0342(7) 0.0259(6) -0.0012(5) 0.0089(5) -0.0046(5)
C31 0.045(3) 0.059(4) 0.032(3) -0.002(2) 0.006(2) -0.020(3)
C37 0.042(3) 0.062(4) 0.031(3) -0.003(2) 0.015(2) -0.002(3)
C32 0.052(3) 0.056(4) 0.043(3) 0.003(3) 0.006(3) -0.019(3)
C38 0.050(3) 0.065(4) 0.037(3) -0.006(3) -0.001(3) 0.013(3)
C36 0.061(4) 0.048(4) 0.050(3) -0.012(3) 0.005(3) -0.012(3)
C19 0.036(3) 0.044(3) 0.048(3) 0.001(2) 0.007(2) 0.009(2)
C24 0.060(4) 0.046(3) 0.062(4) -0.001(3) 0.022(3) 0.013(3)
C33 0.087(5) 0.062(4) 0.049(4) 0.006(3) 0.009(3) -0.036(4)
C20 0.069(4) 0.038(3) 0.045(3) 0.007(2) 0.017(3) 0.007(3)
C42 0.036(3) 0.082(5) 0.057(4) -0.011(3) 0.009(3) -0.003(3)
C21 0.098(6) 0.044(4) 0.065(4) 0.014(3) 0.019(4) 0.015(4)
C35 0.097(6) 0.045(4) 0.067(5) -0.012(3) 0.002(4) -0.014(4)
C39 0.080(5) 0.076(5) 0.063(4) -0.011(4) -0.001(4) 0.028(4)
C34 0.111(7) 0.050(4) 0.063(5) 0.002(3) 0.000(4) -0.015(4)
C41 0.039(4) 0.106(7) 0.089(6) -0.004(5) 0.009(4) 0.010(4)
C40 0.045(4) 0.099(6) 0.068(5) -0.002(4) 0.005(3) 0.020(4)
C23 0.089(6) 0.055(4) 0.096(6) -0.003(4) 0.034(5) 0.026(4)
C22 0.114(7) 0.036(3) 0.080(5) 0.009(3) 0.024(5) 0.023(4)
N2 0.035(3) 0.067(6) 0.022(3) -0.011(3) 0.013(2) -0.014(3)
C1 0.034(7) 0.048(9) 0.027(7) -0.015(3) 0.019(4) -0.017(4)
C2 0.035(5) 0.078(8) 0.039(5) -0.016(6) 0.014(3) -0.013(5)
C3 0.028(4) 0.099(13) 0.042(6) -0.022(5) 0.021(3) -0.025(5)
C4 0.049(5) 0.098(9) 0.043(5) -0.030(6) 0.033(4) -0.031(6)
C5 0.041(4) 0.103(9) 0.033(4) -0.008(5) 0.021(3) -0.030(5)
C6 0.054(5) 0.117(8) 0.023(3) -0.011(4) 0.012(3) -0.043(5)
N4 0.040(5) 0.062(7) 0.026(3) 0.001(4) 0.010(3) -0.007(5)
C8 0.038(4) 0.088(7) 0.026(4) -0.004(4) 0.011(3) -0.013(5)
C9 0.059(6) 0.113(11) 0.024(4) -0.014(5) 0.014(4) -0.032(7)
C10 0.079(8) 0.121(11) 0.026(4) -0.031(5) 0.020(4) -0.046(7)
C11 0.051(6) 0.077(9) 0.030(5) -0.023(4) 0.017(4) -0.031(5)
C12 0.035(6) 0.058(7) 0.026(5) -0.009(3) 0.015(3) -0.012(4)
C7 0.081(7) 0.107(9) 0.015(3) 0.006(4) 0.006(4) -0.044(6)
N3 0.037(5) 0.079(6) 0.026(3) 0.000(3) 0.014(4) -0.026(5)
N1 0.055(6) 0.050(5) 0.029(4) 0.009(3) 0.006(3) -0.023(4)
C13 0.067(8) 0.055(7) 0.039(5) 0.003(4) 0.006(5) -0.002(5)
C14 0.063(9) 0.056(8) 0.088(11) -0.006(5) 0.008(5) 0.004(5)
C15 0.070(8) 0.050(6) 0.105(9) 0.012(6) -0.002(7) -0.019(5)
C16 0.071(6) 0.053(5) 0.077(6) 0.029(5) -0.002(5) -0.029(5)
C17 0.060(5) 0.059(5) 0.039(4) 0.014(4) -0.002(4) -0.026(4)
C18 0.085(7) 0.092(8) 0.031(4) 0.007(4) 0.019(4) -0.051(6)
C30 0.058(7) 0.039(5) 0.025(4) -0.001(3) 0.014(4) -0.006(5)
C29 0.108(11) 0.059(7) 0.042(5) -0.016(5) 0.034(7) -0.038(8)
C28 0.081(9) 0.058(8) 0.025(4) -0.015(4) 0.020(5) -0.023(6)
C27 0.059(7) 0.063(8) 0.022(4) 0.000(5) 0.009(4) -0.023(6)
C26 0.041(6) 0.049(6) 0.022(4) 0.003(4) 0.005(4) -0.012(5)
C25 0.024(4) 0.035(6) 0.021(4) 0.004(4) 0.007(3) -0.003(4)
Li1 0.050(5) 0.053(6) 0.026(4) 0.003(4) 0.009(4) -0.015(4)

loop_
_atom_type_symbol
_atom_type_description
_atom_type_scat_dispersion_real
_atom_type_scat_dispersion_imag
_atom_type_scat_source
C C 0.0033 0.0016 'International Tables Vol C Tables 4.2.6.8 and 6.1.1.4'
H H 0.0000 0.0000 'International Tables Vol C Tables 4.2.6.8 and 6.1.1.4'
F F 0.0171 0.0103 'International Tables Vol C Tables 4.2.6.8 and 6.1.1.4'
Li Li -0.0003 0.0001 'International Tables Vol C Tables 4.2.6.8 and 6.1.1.4'
N N 0.0061 0.0033 'International Tables Vol C Tables 4.2.6.8 and 6.1.1.4'
O O 0.0106 0.0060 'International Tables Vol C Tables 4.2.6.8 and 6.1.1.4'
P P 0.1023 0.0942 'International Tables Vol C Tables 4.2.6.8 and 6.1.1.4'
Pd Pd -0.9988 1.0072 'International Tables Vol C Tables 4.2.6.8 and 6.1.1.4'
S S 0.1246 0.1234 'International Tables Vol C Tables 4.2.6.8 and 6.1.1.4'

loop_
_geom_angle_atom_site_label_1
_geom_angle_atom_site_label_2
_geom_angle_atom_site_label_3
_geom_angle
P1 Pd1 P2 157.27(5)
P1 Pd1 Li1 86.4(2)
P2 Pd1 Li1 86.7(2)
C12A P1 C37 102.2(12)
C37 P1 C12 101.3(5)
C12A P1 C31 101.0(10)
C37 P1 C31 104.0(3)
C12 P1 C31 104.9(5)
C12A P1 Pd1 113.4(10)
C37 P1 Pd1 121.18(19)
C12 P1 Pd1 111.1(4)
C31 P1 Pd1 112.60(19)
C1A P2 C19 105.1(9)
C25 P2 C19 103.2(4)
C19 P2 C1 102.5(5)
C19 P2 C25A 114.8(10)
C1A P2 Pd1 110.3(9)
C25 P2 Pd1 126.6(4)
C19 P2 Pd1 110.30(19)
C1 P2 Pd1 112.6(4)
C25A P2 Pd1 117.6(10)
C36 C31 C32 110.6(5)
C36 C31 P1 111.2(4)
C32 C31 P1 108.5(4)
C38 C37 C42 110.4(5)
C38 C37 P1 111.0(4)
C42 C37 P1 116.7(4)
C33 C32 C31 110.6(5)
C37 C38 C39 110.7(6)
C31 C36 C35 112.5(6)
C20 C19 C24 110.0(5)
C20 C19 P2 109.4(4)
C24 C19 P2 110.6(4)
C23 C24 C19 111.5(6)
C34 C33 C32 113.4(6)
C21 C20 C19 112.1(5)
C41 C42 C37 111.1(6)
C22 C21 C20 110.7(6)
C34 C35 C36 111.2(6)
C38 C39 C40 111.6(6)
C33 C34 C35 110.3(7)
C40 C41 C42 110.3(7)
C41 C40 C39 113.2(7)
C22 C23 C24 111.8(6)
C21 C22 C23 111.7(7)
C1 N2 C5 117.8(7)
C1 N2 Li1 124.9(7)
C5 N2 Li1 114.9(7)
N2 C1 C2 122.9(8)
N2 C1 P2 115.0(8)
C2 C1 P2 122.1(8)
C3 C2 C1 117.5(10)
C4 C3 C2 119.7(10)
C3 C4 C5 119.1(7)
N2 C5 C4 122.8(8)
N2 C5 C6 112.6(7)
C4 C5 C6 124.4(7)
N3 C6 C5 109.9(7)
C12 N4 C8 119.6(7)
C12 N4 Li1 125.6(7)
C8 N4 Li1 112.7(7)
N4 C8 C9 121.7(9)
N4 C8 C7 116.3(8)
C9 C8 C7 122.0(8)
C10 C9 C8 118.4(8)
C9 C10 C11 119.4(8)
C12 C11 C10 118.2(11)
N4 C12 C11 122.7(10)
N4 C12 P1 113.7(7)
C11 C12 P1 123.5(10)
N3 C7 C8 113.3(8)
C6 N3 C18 114.0(8)
C6 N3 C7 112.6(8)
C18 N3 C7 113.0(10)
C6 N3 Li1 106.2(7)
C18 N3 Li1 106.5(6)
C7 N3 Li1 103.5(6)
C13 N1 C17 114.7(8)
C13 N1 Li1 128.2(7)
C17 N1 Li1 117.0(7)
N1 C13 C14 125.5(10)
C15 C14 C13 119.6(13)
C14 C15 C16 117.0(11)
C17 C16 C15 119.5(9)
N1 C17 C16 123.7(10)
N1 C17 C18 114.5(8)
C16 C17 C18 121.6(8)
N3 C18 C17 113.8(7)
N2A C5A C4A 120.0
N2A C5A C6A 115.5(14)
C4A C5A C6A 124.2(14)
C5A N2A C1A 120.0
C5A N2A Li1 111.6(12)
C1A N2A Li1 127.6(12)
C2A C1A N2A 120.0
C2A C1A P2 123.5(15)
N2A C1A P2 116.3(15)
C1A C2A C3A 120.0
C4A C3A C2A 120.0
C3A C4A C5A 120.0
N3A C6A C5A 111.6(18)
C8A N4A C12A 120.0
C8A N4A Li1 111.8(12)
C12A N4A Li1 128.2(12)
C9A C8A N4A 120.0
C9A C8A C7A 122.4(15)
N4A C8A C7A 117.4(16)
C8A C9A C10A 120.0
C11A C10A C9A 120.0
C10A C11A C12A 120.0
C11A C12A N4A 120.0
C11A C12A P1 126.7(17)
N4A C12A P1 113.3(17)
C8A C7A N3A 107.1(18)
C18A N3A C6A 111(2)
C18A N3A C7A 114(2)
C6A N3A C7A 107.5(18)
C18A N3A Li1 112.1(17)
C6A N3A Li1 102.0(15)
C7A N3A Li1 108.5(16)
C13A N1A C17A 120.0
C13A N1A Li1 129.3(11)
C17A N1A Li1 110.0(11)
N1A C13A C14A 120.0
C15A C14A C13A 120.0
C14A C15A C16A 120.0
C17A C16A C15A 120.0
C16A C17A N1A 120.0
C16A C17A C18A 123.0(15)
N1A C17A C18A 116.5(15)
C17A C18A N3A 108(2)
C25 C30 C29 113.2(9)
C30 C29 C28 109.7(8)
C27 C28 C29 110.2(9)
C28 C27 C26 112.9(9)
C25 C26 C27 113.0(8)
C30 C25 C26 112.7(9)
C30 C25 P2 108.2(7)
C26 C25 P2 114.5(7)
C25A C30A C29A 109(2)
C30A C25A C26A 108(3)
C30A C25A P2 112(2)
C26A C25A P2 108(2)
C27A C26A C25A 105(3)
C28A C27A C26A 110(3)
C29A C28A C27A 112(3)
C28A C29A C30A 114(3)
O3 S1 O4 112.0(10)
O3 S1 N5 125.8(6)
O4 S1 N5 106.1(10)
O3 S1 S2 87.0(5)
O4 S1 S2 107.2(10)
N5 S1 S2 44.8(4)
O3 S1 O2 134.4(6)
O4 S1 O2 70.3(10)
N5 S1 O2 37.0(5)
S2 S1 O2 52.0(4)
O3 S1 C44 106.8(6)
O4 S1 C44 101.4(11)
N5 S1 C44 101.7(6)
S2 S1 C44 140.7(5)
O2 S1 C44 117.5(6)
O3 S1 O1 48.6(7)
O4 S1 O1 93.8(12)
N5 S1 O1 92.8(8)
S2 S1 O1 48.1(7)
O2 S1 O1 86.2(7)
C44 S1 O1 155.0(8)
O1 O3 S1 76.9(9)
O1 O3 S2 38.6(8)
S1 O3 S2 50.9(4)
F3 C44 F4 116.2(13)
F3 C44 S1 115.6(10)
F4 C44 S1 106.2(12)
O2 N5 S2 81.0(10)
O2 N5 S1 81.0(9)
S2 N5 S1 71.8(6)
N5 O2 S2 54.4(8)
N5 O2 S1 62.0(8)
S2 O2 S1 61.0(5)
C43 F1 O1 113.8(14)
C43 F1 S2 70.5(10)
O1 F1 S2 43.6(6)
F2 C43 F1 100.4(17)
F2 C43 S2 93.7(11)
F1 C43 S2 70.0(11)
O3 O1 S2 104.6(15)
O3 O1 F1 138.0(16)
S2 O1 F1 71.2(11)
O3 O1 S1 54.5(9)
S2 O1 S1 63.8(8)
F1 O1 S1 134.5(12)
N5 S2 O1 131.2(11)
N5 S2 O2 44.6(6)
O1 S2 O2 110.8(10)
N5 S2 S1 63.3(5)
O1 S2 S1 68.1(9)
O2 S2 S1 67.0(5)
N5 S2 F1 163.5(7)
O1 S2 F1 65.2(10)
O2 S2 F1 137.3(7)
S1 S2 F1 132.9(5)
N5 S2 C43 124.2(9)
O1 S2 C43 104.3(11)
O2 S2 C43 126.1(8)
S1 S2 C43 166.9(7)
F1 S2 C43 39.4(6)
N5 S2 O3 101.4(6)
O1 S2 O3 36.8(9)
O2 S2 O3 106.6(6)
S1 S2 O3 42.2(3)
F1 S2 O3 93.3(5)
C43 S2 O3 125.7(7)
N2A Li1 N3A 88.5(9)
N1 Li1 N4 117.6(6)
N1 Li1 N2 113.1(6)
N4 Li1 N2 120.0(6)
N2A Li1 N4A 123.9(10)
N3A Li1 N4A 78.8(9)
N1 Li1 N3 79.8(5)
N4 Li1 N3 81.5(4)
N2 Li1 N3 77.8(4)
N2A Li1 N1A 112.2(9)
N3A Li1 N1A 77.8(9)
N4A Li1 N1A 117.8(10)
N2A Li1 Pd1 93.9(7)
N3A Li1 Pd1 165.8(8)
N1 Li1 Pd1 117.0(4)
N4 Li1 Pd1 93.3(4)
N2 Li1 Pd1 90.7(4)
N4A Li1 Pd1 88.3(6)
N3 Li1 Pd1 162.6(6)
N1A Li1 Pd1 113.9(6)

loop_
_geom_bond_atom_site_label_1
_geom_bond_atom_site_label_2
_geom_bond_distance
Pd1 P1 2.2612(13)
Pd1 P2 2.2705(13)
Pd1 Li1 2.665(9)
P1 C12A 1.74(2)
P1 C37 1.839(6)
P1 C12 1.878(12)
P1 C31 1.872(6)
P2 C1A 1.800(19)
P2 C25 1.822(10)
P2 C19 1.844(6)
P2 C1 1.869(9)
P2 C25A 1.93(4)
C31 C36 1.518(9)
C31 C32 1.537(8)
C37 C38 1.516(9)
C37 C42 1.537(8)
C32 C33 1.548(9)
C38 C39 1.531(9)
C36 C35 1.547(9)
C19 C20 1.539(8)
C19 C24 1.543(8)
C24 C23 1.516(9)
C33 C34 1.493(12)
C20 C21 1.531(8)
C42 C41 1.513(9)
C21 C22 1.506(10)
C35 C34 1.522(11)
C39 C40 1.528(11)
C41 C40 1.493(12)
C23 C22 1.508(11)
N2 C1 1.335(11)
N2 C5 1.346(8)
N2 Li1 2.124(13)
C1 C2 1.391(15)
C2 C3 1.410(10)
C3 C4 1.345(15)
C4 C5 1.386(12)
C5 C6 1.516(12)
C6 N3 1.430(15)
N4 C12 1.336(14)
N4 C8 1.335(9)
N4 Li1 2.103(13)
C8 C9 1.407(11)
C8 C7 1.501(13)
C9 C10 1.390(18)
C10 C11 1.396(14)
C11 C12 1.386(11)
C7 N3 1.471(12)
N3 C18 1.454(14)
N3 Li1 2.200(11)
N1 C13 1.311(17)
N1 C17 1.339(10)
N1 Li1 2.073(13)
C13 C14 1.379(17)
C14 C15 1.351(16)
C15 C16 1.374(16)
C16 C17 1.389(13)
C17 C18 1.526(14)
C5A N2A 1.3900
C5A C4A 1.3900
C5A C6A 1.52(3)
N2A C1A 1.3900
N2A Li1 1.94(2)
C1A C2A 1.3900
C2A C3A 1.3900
C3A C4A 1.3900
C6A N3A 1.53(3)
N4A C8A 1.3900
N4A C12A 1.3900
N4A Li1 2.11(2)
C8A C9A 1.3900
C8A C7A 1.46(3)
C9A C10A 1.3900
C10A C11A 1.3900
C11A C12A 1.3900
C7A N3A 1.51(3)
N3A C18A 1.43(3)
N3A Li1 2.07(3)
N1A C13A 1.3900
N1A C17A 1.3900
N1A Li1 2.19(2)
C13A C14A 1.3900
C14A C15A 1.3900
C15A C16A 1.3900
C16A C17A 1.3900
C17A C18A 1.47(3)
C30 C25 1.502(14)
C30 C29 1.516(13)
C29 C28 1.564(13)
C28 C27 1.489(16)
C27 C26 1.526(14)
C26 C25 1.507(13)
C30A C25A 1.45(4)
C30A C29A 1.57(4)
C25A C26A 1.66(5)
C26A C27A 1.56(5)
C27A C28A 1.49(4)
C28A C29A 1.36(4)
S1 O3 1.412(9)
S1 O4 1.473(15)
S1 N5 1.536(10)
S1 S2 1.632(7)
S1 O2 1.718(12)
S1 C44 1.795(12)
S1 O1 1.69(2)
O3 O1 1.30(2)
O3 S2 2.101(10)
C44 F3 1.199(12)
C44 F4 1.324(14)
N5 O2 1.046(14)
N5 S2 1.212(11)
O2 S2 1.471(12)
F2 C43 1.443(18)
F1 C43 1.257(17)
F1 O1 1.78(2)
F1 S2 1.861(15)
C43 S2 1.866(17)
O1 S2 1.355(18)
